data_2220326
loop_
_publ_author_name
'Yuan, Yan-Qin'
'Guo, Sheng-Rong'
'Wang, Li-Jin'

_publ_section_title
;
 [4-(Methylsulfonyl)phenyl]acetic acid
;
_journal_coeditor_code RZ2263
_journal_issue 12
_journal_name_full 'Acta Crystallographica Section E'
_journal_page_first o2435
_journal_paper_doi 10.1107/S160053680803660X
_journal_volume 64
_journal_year 2008
_chemical_formula_iupac 'C9 H10 O4 S'
_chemical_formula_moiety 'C9 H10 O4 S'
_chemical_formula_sum 'C9 H10 O4 S'
_chemical_formula_weight 214.23
_chemical_name_systematic
;
[4-(Methylsulfonyl)phenyl]acetic acid
;
_space_group_IT_number 14
_symmetry_cell_setting monoclinic
_symmetry_space_group_name_Hall '-P 2ybc'
_symmetry_space_group_name_H-M 'P 1 21/c 1'
_atom_sites_solution_hydrogens geom
_atom_sites_solution_primary direct
_atom_sites_solution_secondary difmap
_audit_creation_method SHELXL-97
_cell_angle_alpha 90.00
_cell_angle_beta 106.102(6)
_cell_angle_gamma 90.00
_cell_formula_units_Z 4
_cell_length_a 19.086(7)
_cell_length_b 4.9711(18)
_cell_length_c 10.724(4)
_cell_measurement_reflns_used 2824
_cell_measurement_temperature 298(2)
_cell_measurement_theta_max 27.671
_cell_measurement_theta_min 2.222
_cell_volume 977.6(6)
_computing_cell_refinement 'SAINT (Bruker, 2002)'
_computing_data_collection 'SMART (Bruker, 2002)'
_computing_data_reduction 'SAINT (Bruker, 2002)'
_computing_molecular_graphics 'SHELXTL (Sheldrick, 2008)'
_computing_publication_material 'SHELXL97 (Sheldrick, 2008)'
_computing_structure_refinement 'SHELXL97 (Sheldrick, 2008)'
_computing_structure_solution 'SHELXS97 (Sheldrick, 2008)'
_diffrn_ambient_temperature 298(2)
_diffrn_measured_fraction_theta_full 0.954
_diffrn_measured_fraction_theta_max 0.954
_diffrn_measurement_device_type 'Bruker APEX area-detector'
_diffrn_measurement_method '\f and \w'
_diffrn_radiation_monochromator graphite
_diffrn_radiation_source 'fine-focus sealed tube'
_diffrn_radiation_type MoK\a
_diffrn_radiation_wavelength 0.71073
_diffrn_reflns_av_R_equivalents 0.0195
_diffrn_reflns_av_sigmaI/netI 0.0225
_diffrn_reflns_limit_h_max 22
_diffrn_reflns_limit_h_min -22
_diffrn_reflns_limit_k_max 5
_diffrn_reflns_limit_k_min -5
_diffrn_reflns_limit_l_max 12
_diffrn_reflns_limit_l_min -11
_diffrn_reflns_number 4462
_diffrn_reflns_theta_full 25.02
_diffrn_reflns_theta_max 25.02
_diffrn_reflns_theta_min 1.11
_diffrn_standards_number 0
_exptl_absorpt_coefficient_mu 0.316
_exptl_absorpt_correction_T_max 0.9281
_exptl_absorpt_correction_T_min 0.8530
_exptl_absorpt_correction_type multi-scan
_exptl_absorpt_process_details '(SADABS; Sheldrick, 2004)'
_exptl_crystal_colour Colourless
_exptl_crystal_density_diffrn 1.456
_exptl_crystal_density_method 'not measured'
_exptl_crystal_description Block
_exptl_crystal_F_000 448
_exptl_crystal_size_max 0.52
_exptl_crystal_size_mid 0.30
_exptl_crystal_size_min 0.24
_refine_diff_density_max 0.243
_refine_diff_density_min -0.434
_refine_ls_extinction_method none
_refine_ls_goodness_of_fit_ref 1.106
_refine_ls_hydrogen_treatment constr
_refine_ls_matrix_type full
_refine_ls_number_parameters 129
_refine_ls_number_reflns 1638
_refine_ls_number_restraints 0
_refine_ls_restrained_S_all 1.106
_refine_ls_R_factor_all 0.0523
_refine_ls_R_factor_gt 0.0477
_refine_ls_shift/su_max 0.001
_refine_ls_shift/su_mean 0.000
_refine_ls_structure_factor_coef Fsqd
_refine_ls_weighting_details 'calc w=1/[\s^2^(Fo^2^)+(0.0848P)^2^+0.3788P] where P=(Fo^2^+2Fc^2^)/3'
_refine_ls_weighting_scheme calc
_refine_ls_wR_factor_gt 0.1261
_refine_ls_wR_factor_ref 0.1398
_reflns_number_gt 1502
_reflns_number_total 1638
_reflns_threshold_expression I>2\s(I)
_cod_data_source_file rz2263.cif
_cod_data_source_block I
_cod_depositor_comments
;
The following automatic conversions were performed:
'_exptl_absorpt_correction_type' value 'Multi-scan' changed to
'multi-scan' according to
'/home/saulius/struct/CIF-dictionaries/cif_core.dic' dictionary named
'cif_core.dic' version 2.4.1 from 2010-06-29.

Automatic conversion script
Id: cif_fix_enum 1527 2010-12-29 10:47:43Z saulius 

The following automatic conversions were performed:

'_exptl_absorpt_correction_type' value 'Multi-scan' changed to
'multi-scan' according to
/home/saulius/struct/CIF-dictionaries/cif_core.dic dictionary named
'cif_core.dic' version 2.4.1 from 2010-06-29.

Automatic conversion script
Id: cif_fix_values 1715 2011-07-08 13:25:40Z adriana 
;
_cod_original_cell_volume 977.5(6)
_cod_original_sg_symbol_H-M 'P 21/c'
_cod_database_code 2220326
_cod_database_fobs_code 2220326

loop_
_symmetry_equiv_pos_as_xyz
'x, y, z'
'-x, y+1/2, -z+1/2'
'-x, -y, -z'
'x, -y-1/2, z-1/2'

loop_
_atom_site_type_symbol
_atom_site_label
_atom_site_fract_x
_atom_site_fract_y
_atom_site_fract_z
_atom_site_U_iso_or_equiv
_atom_site_adp_type
_atom_site_calc_flag
_atom_site_refinement_flags
_atom_site_occupancy
S S1 0.38734(3) 0.64558(12) 1.01463(5) 0.0408(3) Uani d . 1
O O1 0.41630(11) 0.5716(4) 0.90951(18) 0.0609(6) Uani d . 1
O O2 0.36962(11) 0.4358(4) 1.09321(19) 0.0575(5) Uani d . 1
O O3 0.07977(10) 0.9489(5) 0.6087(2) 0.0694(7) Uani d . 1
O O4 0.00360(10) 1.2830(5) 0.6090(2) 0.0677(6) Uani d . 1
H H4 -0.0197 1.2097 0.5418 0.102 Uiso calc R 1
C C1 0.44823(14) 0.8670(5) 1.1176(3) 0.0487(6) Uani d . 1
H H1A 0.4947 0.7807 1.1501 0.073 Uiso calc R 1
H H1B 0.4296 0.9159 1.1889 0.073 Uiso calc R 1
H H1C 0.4537 1.0256 1.0701 0.073 Uiso calc R 1
C C2 0.30708(12) 0.8358(4) 0.9483(2) 0.0361(5) Uani d . 1
C C3 0.30404(13) 1.0060(5) 0.8448(2) 0.0425(6) Uani d . 1
H H3 0.3440 1.0226 0.8117 0.051 Uiso calc R 1
C C4 0.24133(14) 1.1507(5) 0.7913(2) 0.0481(6) Uani d . 1
H H4A 0.2393 1.2662 0.7221 0.058 Uiso calc R 1
C C5 0.18090(13) 1.1260(5) 0.8396(2) 0.0434(6) Uani d . 1
C C6 0.18554(13) 0.9570(6) 0.9437(3) 0.0491(6) Uani d . 1
H H6 0.1458 0.9413 0.9775 0.059 Uiso calc R 1
C C7 0.24791(13) 0.8111(5) 0.9986(2) 0.0457(6) Uani d . 1
H H7 0.2502 0.6975 1.0685 0.055 Uiso calc R 1
C C8 0.11162(14) 1.2792(6) 0.7781(3) 0.0571(7) Uani d . 1
H H8A 0.0838 1.2955 0.8410 0.069 Uiso calc R 1
H H8B 0.1244 1.4594 0.7574 0.069 Uiso calc R 1
C C9 0.06426(13) 1.1525(5) 0.6574(3) 0.0451(6) Uani d . 1

loop_
_atom_site_aniso_label
_atom_site_aniso_U_11
_atom_site_aniso_U_22
_atom_site_aniso_U_33
_atom_site_aniso_U_12
_atom_site_aniso_U_13
_atom_site_aniso_U_23
S1 0.0481(4) 0.0392(4) 0.0331(4) 0.0129(2) 0.0079(3) -0.0027(2)
O1 0.0635(11) 0.0752(13) 0.0449(11) 0.0256(10) 0.0164(9) -0.0110(10)
O2 0.0767(13) 0.0387(10) 0.0564(12) 0.0120(9) 0.0176(10) 0.0082(8)
O3 0.0530(11) 0.0703(14) 0.0648(13) 0.0194(10) -0.0170(9) -0.0235(11)
O4 0.0509(11) 0.0665(13) 0.0667(14) 0.0203(10) -0.0155(9) -0.0117(11)
C1 0.0470(13) 0.0516(15) 0.0415(14) 0.0117(11) 0.0024(11) -0.0031(11)
C2 0.0381(11) 0.0374(12) 0.0294(11) 0.0036(9) 0.0038(9) -0.0038(9)
C3 0.0420(12) 0.0509(14) 0.0338(13) 0.0017(10) 0.0090(10) 0.0022(10)
C4 0.0541(14) 0.0492(15) 0.0349(13) 0.0037(11) 0.0022(11) 0.0066(10)
C5 0.0387(12) 0.0450(14) 0.0378(13) 0.0031(10) -0.0038(10) -0.0110(10)
C6 0.0386(12) 0.0585(15) 0.0499(15) 0.0000(11) 0.0116(11) -0.0038(13)
C7 0.0486(13) 0.0489(14) 0.0401(14) 0.0013(11) 0.0132(11) 0.0062(11)
C8 0.0487(14) 0.0545(16) 0.0557(17) 0.0130(13) -0.0061(12) -0.0132(13)
C9 0.0364(12) 0.0471(15) 0.0449(14) 0.0044(10) -0.0001(10) 0.0002(11)

loop_
_atom_type_symbol
_atom_type_description
_atom_type_scat_dispersion_real
_atom_type_scat_dispersion_imag
_atom_type_scat_source
C C 0.0033 0.0016 'International Tables Vol C Tables 4.2.6.8 and 6.1.1.4'
H H 0.0000 0.0000 'International Tables Vol C Tables 4.2.6.8 and 6.1.1.4'
O O 0.0106 0.0060 'International Tables Vol C Tables 4.2.6.8 and 6.1.1.4'
S S 0.1246 0.1234 'International Tables Vol C Tables 4.2.6.8 and 6.1.1.4'

loop_
_geom_angle_atom_site_label_1
_geom_angle_atom_site_label_2
_geom_angle_atom_site_label_3
_geom_angle
O1 S1 O2 118.61(12)
O1 S1 C1 108.87(13)
O2 S1 C1 107.99(13)
O1 S1 C2 107.44(11)
O2 S1 C2 107.72(12)
C1 S1 C2 105.44(11)
C9 O4 H4 109.5
S1 C1 H1A 109.5
S1 C1 H1B 109.5
H1A C1 H1B 109.5
S1 C1 H1C 109.5
H1A C1 H1C 109.5
H1B C1 H1C 109.5
C3 C2 C7 120.6(2)
C3 C2 S1 119.18(17)
C7 C2 S1 120.22(18)
C4 C3 C2 119.5(2)
C4 C3 H3 120.3
C2 C3 H3 120.3
C3 C4 C5 120.8(2)
C3 C4 H4A 119.6
C5 C4 H4A 119.6
C6 C5 C4 118.7(2)
C6 C5 C8 120.8(2)
C4 C5 C8 120.5(2)
C7 C6 C5 121.3(2)
C7 C6 H6 119.3
C5 C6 H6 119.3
C6 C7 C2 119.2(2)
C6 C7 H7 120.4
C2 C7 H7 120.4
C9 C8 C5 114.3(2)
C9 C8 H8A 108.7
C5 C8 H8A 108.7
C9 C8 H8B 108.7
C5 C8 H8B 108.7
H8A C8 H8B 107.6
O3 C9 O4 122.7(2)
O3 C9 C8 124.2(2)
O4 C9 C8 113.0(2)

loop_
_geom_bond_atom_site_label_1
_geom_bond_atom_site_label_2
_geom_bond_distance
S1 O1 1.4342(19)
S1 O2 1.439(2)
S1 C1 1.752(3)
S1 C2 1.773(2)
O3 C9 1.212(3)
O4 C9 1.303(3)
O4 H4 0.8200
C1 H1A 0.9600
C1 H1B 0.9600
C1 H1C 0.9600
C2 C3 1.384(3)
C2 C7 1.386(3)
C3 C4 1.378(4)
C3 H3 0.9300
C4 C5 1.394(4)
C4 H4A 0.9300
C5 C6 1.380(4)
C5 C8 1.510(3)
C6 C7 1.379(4)
C6 H6 0.9300
C7 H7 0.9300
C8 C9 1.497(4)
C8 H8A 0.9700
C8 H8B 0.9700

loop_
_geom_hbond_atom_site_label_D
_geom_hbond_atom_site_label_H
_geom_hbond_atom_site_label_A
_geom_hbond_site_symmetry_A
_geom_hbond_distance_DH
_geom_hbond_distance_HA
_geom_hbond_distance_DA
_geom_hbond_angle_DHA
O4 H4 O3 3_576 0.82 1.87 2.693(3) 175.4
C3 H3 O2 4_575 0.93 2.53 3.287(3) 138.6
C1 H1B O1 4_576 0.96 2.45 3.365(4) 159.5

loop_
_geom_torsion_atom_site_label_1
_geom_torsion_atom_site_label_2
_geom_torsion_atom_site_label_3
_geom_torsion_atom_site_label_4
_geom_torsion
O1 S1 C2 C3 -35.3(2)
O2 S1 C2 C3 -164.15(19)
C1 S1 C2 C3 80.7(2)
O1 S1 C2 C7 143.9(2)
O2 S1 C2 C7 15.0(2)
C1 S1 C2 C7 -100.1(2)
C7 C2 C3 C4 -0.3(4)
S1 C2 C3 C4 178.84(19)
C2 C3 C4 C5 -0.4(4)
C3 C4 C5 C6 1.1(4)
C3 C4 C5 C8 -178.3(2)
C4 C5 C6 C7 -1.0(4)
C8 C5 C6 C7 178.4(2)
C5 C6 C7 C2 0.2(4)
C3 C2 C7 C6 0.5(4)
S1 C2 C7 C6 -178.71(19)
C6 C5 C8 C9 -98.9(3)
C4 C5 C8 C9 80.5(3)
C5 C8 C9 O3 -2.1(4)
C5 C8 C9 O4 177.6(3)

loop_
_cod_related_entry_id
_cod_related_entry_database
_cod_related_entry_code
1 ChemSpider 497626
